data_7238924
loop_
_publ_author_name
'Li, Jinming'
'Chen, Huiyu'
'Zhang-Negrerie, Daisy'
'Du, Yunfei'
'Zhao, Kang'

_publ_section_title
;
 Synthesis of coumarins via PIDA/I2-mediated oxidative cyclization of
 substituted phenylacrylic acids
;
_journal_issue 13
_journal_name_full 'RSC Advances'
_journal_page_first 4311
_journal_paper_doi 10.1039/c3ra23188g
_journal_volume 3
_journal_year 2013
_chemical_formula_sum 'C15 H9 Cl O2'
_chemical_formula_weight 256.67
_space_group_IT_number 2
_space_group_name_Hall '-P 1'
_space_group_name_H-M_alt 'P -1'
_symmetry_cell_setting triclinic
_symmetry_space_group_name_H-M 'P -1'
_atom_sites_solution_hydrogens geom
_atom_sites_solution_primary direct
_atom_sites_solution_secondary difmap
_audit_creation_method SHELXL-97
_cell_angle_alpha 85.614(12)
_cell_angle_beta 86.144(14)
_cell_angle_gamma 81.723(10)
_cell_formula_units_Z 6
_cell_length_a 9.6658(12)
_cell_length_b 10.3292(14)
_cell_length_c 18.5201(18)
_cell_measurement_temperature 293(2)
_cell_volume 1821.5(4)
_computing_cell_refinement CrystalClear
_computing_data_collection CrystalClear
_computing_data_reduction CrystalClear
_computing_molecular_graphics 'Bruker SHELXTL'
_computing_publication_material 'Bruker SHELXTL'
_computing_structure_refinement 'SHELXL-97 (Sheldrick, 1997)'
_computing_structure_solution 'SHELXS-97 (Sheldrick, 1990)'
_diffrn_ambient_temperature 293(2)
_diffrn_detector_area_resol_mean 7.31
_diffrn_measured_fraction_theta_full 0.984
_diffrn_measured_fraction_theta_max 0.984
_diffrn_measurement_device_type 'Rigaku Saturn 70'
_diffrn_measurement_method '\w scans'
_diffrn_radiation_monochromator multilayer
_diffrn_radiation_source 'rotating anode'
_diffrn_radiation_type MoK\a
_diffrn_radiation_wavelength 0.71073
_diffrn_reflns_av_R_equivalents 0.0505
_diffrn_reflns_av_sigmaI/netI 0.0965
_diffrn_reflns_limit_h_max 10
_diffrn_reflns_limit_h_min -12
_diffrn_reflns_limit_k_max 13
_diffrn_reflns_limit_k_min -13
_diffrn_reflns_limit_l_max 24
_diffrn_reflns_limit_l_min -24
_diffrn_reflns_number 18731
_diffrn_reflns_theta_full 27.86
_diffrn_reflns_theta_max 27.86
_diffrn_reflns_theta_min 2.46
_diffrn_standards_decay_% 0
_diffrn_standards_interval_count 0
_diffrn_standards_interval_time 0
_diffrn_standards_number 0
_exptl_absorpt_coefficient_mu 0.303
_exptl_absorpt_correction_T_max 0.9645
_exptl_absorpt_correction_T_min 0.9418
_exptl_absorpt_correction_type multi-scan
_exptl_absorpt_process_details CrystalClear
_exptl_crystal_density_diffrn 1.404
_exptl_crystal_density_method 'not measured'
_exptl_crystal_F_000 792
_exptl_crystal_size_max 0.20
_exptl_crystal_size_mid 0.20
_exptl_crystal_size_min 0.12
_refine_diff_density_max 0.230
_refine_diff_density_min -0.206
_refine_diff_density_rms 0.049
_refine_ls_extinction_coef 0.0205(11)
_refine_ls_extinction_expression Fc^*^=kFc[1+0.001xFc^2^\l^3^/sin(2\q)]^-1/4^
_refine_ls_extinction_method SHELXL
_refine_ls_goodness_of_fit_ref 0.848
_refine_ls_hydrogen_treatment constr
_refine_ls_matrix_type full
_refine_ls_number_parameters 488
_refine_ls_number_reflns 8534
_refine_ls_number_restraints 0
_refine_ls_restrained_S_all 0.848
_refine_ls_R_factor_all 0.1134
_refine_ls_R_factor_gt 0.0435
_refine_ls_shift/su_max 0.001
_refine_ls_shift/su_mean 0.000
_refine_ls_structure_factor_coef Fsqd
_refine_ls_weighting_details 'calc w=1/[\s^2^(Fo^2^)+(0.0424P)^2^+0.0000P] where P=(Fo^2^+2Fc^2^)/3'
_refine_ls_weighting_scheme calc
_refine_ls_wR_factor_gt 0.0851
_refine_ls_wR_factor_ref 0.1095
_reflns_number_gt 3529
_reflns_number_total 8534
_reflns_threshold_expression >2sigma(I)
_cod_data_source_file c3ra23188g.txt
_cod_data_source_block shelxl
_cod_depositor_comments
;
The following automatic conversions were performed:

data item '_symmetry_cell_setting' value 'Triclinic' was changed to
'triclinic' in accordance with the
/home/saulius/struct/COD-crude-data/automatic-downloads/DataCite-retrospective/RSC/depositions/lib/dictionaries/cif_core.dic
dictionary named 'cif_core.dic' version 2.4.2 last updated on
2011-04-26.

Automatic conversion script
Id: cif_fix_values 6909 2019-04-08 15:41:33Z antanas 
;
_cod_original_sg_symbol_H-M P-1
_cod_database_code 7238924

loop_
_symmetry_equiv_pos_as_xyz
'x, y, z'
'-x, -y, -z'

loop_
_atom_site_label
_atom_site_type_symbol
_atom_site_fract_x
_atom_site_fract_y
_atom_site_fract_z
_atom_site_U_iso_or_equiv
_atom_site_adp_type
_atom_site_occupancy
_atom_site_symmetry_multiplicity
_atom_site_calc_flag
_atom_site_refinement_flags
Cl1 Cl 0.33649(6) -0.17283(6) 0.20692(3) 0.0666(2) Uani 1 1 d .
Cl2 Cl 0.61654(7) 1.21914(6) 1.06744(3) 0.0703(2) Uani 1 1 d .
Cl3 Cl 0.02915(7) 1.19227(7) 0.85379(4) 0.0801(2) Uani 1 1 d .
O1 O -0.04154(14) -0.11075(13) 0.40488(7) 0.0487(4) Uani 1 1 d .
O2 O -0.22359(16) -0.10513(14) 0.48211(9) 0.0666(5) Uani 1 1 d .
O3 O 0.58124(16) 0.73759(15) 1.09184(8) 0.0593(4) Uani 1 1 d .
O4 O 0.53530(19) 0.53357(17) 1.10480(9) 0.0865(6) Uani 1 1 d .
O5 O 0.42034(16) 1.19336(14) 0.66252(8) 0.0575(4) Uani 1 1 d .
O6 O 0.58186(17) 1.21606(16) 0.57453(9) 0.0715(5) Uani 1 1 d .
C1 C 0.0465(2) -0.04848(19) 0.35695(10) 0.0393(5) Uani 1 1 d .
C2 C 0.1363(2) -0.1294(2) 0.31358(11) 0.0457(5) Uani 1 1 d .
H2 H 0.1387 -0.2200 0.3191 0.055 Uiso 1 1 calc R
C3 C 0.2218(2) -0.0732(2) 0.26217(11) 0.0455(5) Uani 1 1 d .
C4 C 0.2178(2) 0.0619(2) 0.25355(11) 0.0511(6) Uani 1 1 d .
H4 H 0.2747 0.0992 0.2177 0.061 Uiso 1 1 calc R
C5 C 0.1292(2) 0.1402(2) 0.29835(11) 0.0459(5) Uani 1 1 d .
H5 H 0.1274 0.2306 0.2926 0.055 Uiso 1 1 calc R
C6 C 0.0414(2) 0.08708(19) 0.35251(10) 0.0381(5) Uani 1 1 d .
C7 C -0.0589(2) 0.16272(18) 0.40054(10) 0.0385(5) Uani 1 1 d .
C8 C -0.1472(2) 0.09879(19) 0.44463(11) 0.0436(5) Uani 1 1 d .
H8 H -0.2124 0.1472 0.4749 0.052 Uiso 1 1 calc R
C9 C -0.1450(2) -0.0417(2) 0.44692(12) 0.0465(5) Uani 1 1 d .
C10 C -0.0690(2) 0.30700(19) 0.40021(10) 0.0408(5) Uani 1 1 d .
C11 C 0.0476(2) 0.3696(2) 0.40664(11) 0.0495(6) Uani 1 1 d .
H11 H 0.1359 0.3209 0.4099 0.059 Uiso 1 1 calc R
C12 C 0.0313(3) 0.5045(2) 0.40816(13) 0.0597(7) Uani 1 1 d .
H12 H 0.1091 0.5462 0.4125 0.072 Uiso 1 1 calc R
C13 C -0.0988(3) 0.5780(2) 0.40327(12) 0.0604(7) Uani 1 1 d .
H13 H -0.1085 0.6688 0.4040 0.073 Uiso 1 1 calc R
C14 C -0.2145(2) 0.5167(2) 0.39728(12) 0.0581(6) Uani 1 1 d .
H14 H -0.3026 0.5660 0.3943 0.070 Uiso 1 1 calc R
C15 C -0.1997(2) 0.3826(2) 0.39570(11) 0.0502(6) Uani 1 1 d .
H15 H -0.2783 0.3419 0.3916 0.060 Uiso 1 1 calc R
C16 C 0.6448(2) 0.8344(2) 1.05339(11) 0.0473(6) Uani 1 1 d .
C17 C 0.6071(2) 0.9594(2) 1.07708(12) 0.0510(6) Uani 1 1 d .
H17 H 0.5443 0.9739 1.1169 0.061 Uiso 1 1 calc R
C18 C 0.6644(2) 1.0609(2) 1.04042(12) 0.0509(6) Uani 1 1 d .
C19 C 0.7576(2) 1.0396(2) 0.98060(12) 0.0606(7) Uani 1 1 d .
H19 H 0.7956 1.1092 0.9559 0.073 Uiso 1 1 calc R
C20 C 0.7929(2) 0.9151(2) 0.95844(12) 0.0577(6) Uani 1 1 d .
H20 H 0.8548 0.9015 0.9182 0.069 Uiso 1 1 calc R
C21 C 0.7384(2) 0.8073(2) 0.99458(11) 0.0454(5) Uani 1 1 d .
C22 C 0.7678(2) 0.6737(2) 0.97336(11) 0.0485(6) Uani 1 1 d .
C23 C 0.6986(2) 0.5823(2) 1.01029(12) 0.0571(6) Uani 1 1 d .
H23 H 0.7158 0.4968 0.9960 0.069 Uiso 1 1 calc R
C24 C 0.6000(3) 0.6104(2) 1.07044(13) 0.0613(7) Uani 1 1 d .
C25 C 0.8676(2) 0.6356(2) 0.91182(12) 0.0514(6) Uani 1 1 d .
C26 C 1.0054(3) 0.6597(2) 0.90891(13) 0.0634(7) Uani 1 1 d .
H26 H 1.0362 0.7037 0.9454 0.076 Uiso 1 1 calc R
C27 C 1.0976(3) 0.6186(3) 0.85191(15) 0.0736(8) Uani 1 1 d .
H27 H 1.1902 0.6341 0.8504 0.088 Uiso 1 1 calc R
C28 C 1.0513(3) 0.5548(2) 0.79754(15) 0.0777(9) Uani 1 1 d .
H28 H 1.1129 0.5273 0.7592 0.093 Uiso 1 1 calc R
C29 C 0.9152(3) 0.5315(2) 0.79962(14) 0.0756(8) Uani 1 1 d .
H29 H 0.8845 0.4892 0.7624 0.091 Uiso 1 1 calc R
C30 C 0.8232(3) 0.5707(2) 0.85674(13) 0.0616(7) Uani 1 1 d .
H30 H 0.7312 0.5534 0.8582 0.074 Uiso 1 1 calc R
C31 C 0.3395(2) 1.1159(2) 0.70644(12) 0.0483(6) Uani 1 1 d .
C32 C 0.2405(2) 1.1826(2) 0.75178(12) 0.0561(6) Uani 1 1 d .
H32 H 0.2330 1.2731 0.7534 0.067 Uiso 1 1 calc R
C33 C 0.1531(2) 1.1118(2) 0.79458(12) 0.0543(6) Uani 1 1 d .
C34 C 0.1615(2) 0.9776(2) 0.79119(12) 0.0567(6) Uani 1 1 d .
H34 H 0.0984 0.9315 0.8189 0.068 Uiso 1 1 calc R
C35 C 0.2632(2) 0.9128(2) 0.74675(11) 0.0494(6) Uani 1 1 d .
H35 H 0.2687 0.8225 0.7449 0.059 Uiso 1 1 calc R
C36 C 0.3596(2) 0.9799(2) 0.70384(11) 0.0434(5) Uani 1 1 d .
C37 C 0.4731(2) 0.9193(2) 0.65643(11) 0.0432(5) Uani 1 1 d .
C38 C 0.5456(2) 0.9991(2) 0.61268(11) 0.0514(6) Uani 1 1 d .
H38 H 0.6155 0.9612 0.5807 0.062 Uiso 1 1 calc R
C39 C 0.5209(3) 1.1398(2) 0.61265(13) 0.0549(6) Uani 1 1 d .
C40 C 0.5104(2) 0.7757(2) 0.65615(12) 0.0438(5) Uani 1 1 d .
C41 C 0.5170(2) 0.6949(2) 0.71982(12) 0.0523(6) Uani 1 1 d .
H41 H 0.4972 0.7315 0.7643 0.063 Uiso 1 1 calc R
C42 C 0.5528(2) 0.5606(2) 0.71760(14) 0.0616(7) Uani 1 1 d .
H42 H 0.5565 0.5079 0.7606 0.074 Uiso 1 1 calc R
C43 C 0.5828(2) 0.5045(2) 0.65271(16) 0.0664(7) Uani 1 1 d .
H43 H 0.6048 0.4140 0.6516 0.080 Uiso 1 1 calc R
C44 C 0.5803(2) 0.5823(3) 0.58967(14) 0.0631(7) Uani 1 1 d .
H44 H 0.6026 0.5446 0.5456 0.076 Uiso 1 1 calc R
C45 C 0.5447(2) 0.7169(2) 0.59078(12) 0.0523(6) Uani 1 1 d .
H45 H 0.5437 0.7686 0.5474 0.063 Uiso 1 1 calc R

loop_
_atom_site_aniso_label
_atom_site_aniso_U_11
_atom_site_aniso_U_22
_atom_site_aniso_U_33
_atom_site_aniso_U_23
_atom_site_aniso_U_13
_atom_site_aniso_U_12
Cl1 0.0606(4) 0.0719(4) 0.0617(4) -0.0131(3) 0.0131(3) 0.0065(3)
Cl2 0.0872(5) 0.0535(4) 0.0707(5) -0.0105(3) -0.0093(4) -0.0059(3)
Cl3 0.0668(5) 0.0933(5) 0.0750(5) -0.0195(4) 0.0093(4) 0.0072(4)
O1 0.0568(10) 0.0368(8) 0.0516(9) -0.0043(7) 0.0127(8) -0.0097(7)
O2 0.0717(12) 0.0496(10) 0.0769(12) 0.0014(9) 0.0276(9) -0.0205(9)
O3 0.0672(11) 0.0565(10) 0.0530(10) -0.0013(8) 0.0167(8) -0.0148(8)
O4 0.1071(15) 0.0663(12) 0.0850(14) 0.0005(10) 0.0371(11) -0.0307(11)
O5 0.0673(11) 0.0476(9) 0.0555(10) 0.0032(8) 0.0015(9) -0.0066(8)
O6 0.0917(13) 0.0582(11) 0.0647(11) 0.0117(9) 0.0074(10) -0.0245(10)
C1 0.0414(13) 0.0376(12) 0.0385(12) -0.0010(9) 0.0025(10) -0.0066(10)
C2 0.0463(14) 0.0372(12) 0.0518(14) -0.0037(10) 0.0017(11) -0.0007(10)
C3 0.0379(13) 0.0526(14) 0.0444(13) -0.0083(11) 0.0010(10) 0.0004(10)
C4 0.0478(15) 0.0592(16) 0.0461(14) 0.0025(12) 0.0049(11) -0.0134(12)
C5 0.0442(14) 0.0432(13) 0.0506(14) -0.0013(11) 0.0002(11) -0.0089(10)
C6 0.0400(12) 0.0351(12) 0.0401(12) -0.0017(9) -0.0016(10) -0.0086(9)
C7 0.0385(13) 0.0350(12) 0.0434(13) -0.0047(10) -0.0054(10) -0.0067(9)
C8 0.0450(13) 0.0361(12) 0.0489(13) -0.0083(10) 0.0049(10) -0.0039(10)
C9 0.0493(15) 0.0407(13) 0.0487(14) -0.0037(11) 0.0047(11) -0.0064(11)
C10 0.0416(13) 0.0367(12) 0.0449(13) -0.0049(9) -0.0006(10) -0.0083(10)
C11 0.0487(14) 0.0402(13) 0.0611(15) -0.0062(11) -0.0019(11) -0.0102(11)
C12 0.0671(18) 0.0429(14) 0.0737(17) -0.0082(12) -0.0006(13) -0.0232(13)
C13 0.081(2) 0.0340(13) 0.0668(17) -0.0081(11) 0.0033(14) -0.0090(13)
C14 0.0557(16) 0.0397(14) 0.0750(17) -0.0033(12) 0.0049(13) 0.0026(11)
C15 0.0448(14) 0.0401(13) 0.0659(16) -0.0070(11) 0.0040(11) -0.0084(11)
C16 0.0496(14) 0.0516(14) 0.0411(13) 0.0020(11) -0.0033(11) -0.0101(11)
C17 0.0479(14) 0.0602(15) 0.0440(13) -0.0059(12) 0.0023(11) -0.0056(12)
C18 0.0576(15) 0.0491(14) 0.0469(14) -0.0034(11) -0.0110(12) -0.0063(11)
C19 0.0714(18) 0.0589(16) 0.0528(16) 0.0024(12) 0.0007(13) -0.0192(13)
C20 0.0628(17) 0.0593(16) 0.0506(15) -0.0024(12) 0.0093(12) -0.0134(13)
C21 0.0426(13) 0.0562(14) 0.0367(13) -0.0003(11) -0.0006(10) -0.0065(11)
C22 0.0475(14) 0.0554(15) 0.0420(13) -0.0025(11) -0.0037(11) -0.0050(11)
C23 0.0652(17) 0.0513(15) 0.0530(15) -0.0046(12) 0.0053(13) -0.0056(12)
C24 0.0702(18) 0.0537(16) 0.0584(16) 0.0004(13) 0.0110(13) -0.0121(13)
C25 0.0544(16) 0.0505(14) 0.0462(14) 0.0013(11) 0.0046(12) -0.0027(11)
C26 0.0586(17) 0.0685(17) 0.0619(17) -0.0102(13) 0.0058(13) -0.0058(13)
C27 0.0624(18) 0.0716(19) 0.080(2) 0.0039(16) 0.0221(16) -0.0021(14)
C28 0.104(3) 0.0542(17) 0.0644(19) 0.0006(14) 0.0289(17) 0.0072(16)
C29 0.106(2) 0.0619(18) 0.0571(18) -0.0145(13) 0.0096(17) -0.0067(16)
C30 0.0723(18) 0.0578(16) 0.0543(16) -0.0065(12) 0.0023(14) -0.0089(13)
C31 0.0481(15) 0.0505(14) 0.0457(14) 0.0044(11) -0.0056(11) -0.0078(11)
C32 0.0631(17) 0.0505(14) 0.0528(15) -0.0030(12) -0.0101(13) 0.0008(12)
C33 0.0487(15) 0.0653(17) 0.0465(14) -0.0076(12) -0.0058(11) 0.0033(12)
C34 0.0482(15) 0.0692(18) 0.0528(16) -0.0008(13) -0.0010(12) -0.0111(13)
C35 0.0489(15) 0.0503(14) 0.0500(14) -0.0017(11) -0.0051(11) -0.0104(11)
C36 0.0445(14) 0.0452(13) 0.0402(13) 0.0000(10) -0.0087(11) -0.0040(10)
C37 0.0425(13) 0.0495(14) 0.0385(13) 0.0006(10) -0.0085(10) -0.0081(11)
C38 0.0534(15) 0.0546(15) 0.0449(14) 0.0009(11) -0.0004(11) -0.0064(12)
C39 0.0597(16) 0.0541(16) 0.0507(15) 0.0041(12) -0.0094(12) -0.0087(13)
C40 0.0402(13) 0.0469(13) 0.0449(13) -0.0021(11) -0.0031(10) -0.0086(10)
C41 0.0573(16) 0.0494(14) 0.0498(15) -0.0035(11) -0.0029(12) -0.0063(11)
C42 0.0623(17) 0.0499(15) 0.0713(18) 0.0061(13) -0.0041(13) -0.0086(12)
C43 0.0578(17) 0.0506(15) 0.091(2) -0.0127(15) -0.0003(15) -0.0059(12)
C44 0.0532(16) 0.0687(18) 0.0703(18) -0.0260(15) 0.0069(13) -0.0116(13)
C45 0.0440(14) 0.0647(16) 0.0489(15) -0.0057(12) 0.0030(11) -0.0113(12)

loop_
_atom_type_symbol
_atom_type_description
_atom_type_scat_dispersion_real
_atom_type_scat_dispersion_imag
_atom_type_scat_source
C C 0.0033 0.0016 'International Tables Vol C Tables 4.2.6.8 and 6.1.1.4'
H H 0.0000 0.0000 'International Tables Vol C Tables 4.2.6.8 and 6.1.1.4'
O O 0.0106 0.0060 'International Tables Vol C Tables 4.2.6.8 and 6.1.1.4'
Cl Cl 0.1484 0.1585 'International Tables Vol C Tables 4.2.6.8 and 6.1.1.4'

loop_
_geom_angle_atom_site_label_1
_geom_angle_atom_site_label_2
_geom_angle_atom_site_label_3
_geom_angle
C9 O1 C1 121.72(16)
C16 O3 C24 121.43(18)
C31 O5 C39 121.41(18)
O1 C1 C2 115.32(17)
O1 C1 C6 121.43(17)
C2 C1 C6 123.24(18)
C3 C2 C1 118.31(19)
C3 C2 H2 120.8
C1 C2 H2 120.8
C2 C3 C4 120.96(19)
C2 C3 Cl1 119.34(16)
C4 C3 Cl1 119.70(16)
C5 C4 C3 119.54(19)
C5 C4 H4 120.2
C3 C4 H4 120.2
C4 C5 C6 121.57(19)
C4 C5 H5 119.2
C6 C5 H5 119.2
C1 C6 C5 116.32(18)
C1 C6 C7 118.36(16)
C5 C6 C7 125.21(18)
C8 C7 C6 118.45(18)
C8 C7 C10 119.82(18)
C6 C7 C10 121.69(16)
C7 C8 C9 122.84(19)
C7 C8 H8 118.6
C9 C8 H8 118.6
O2 C9 O1 116.23(19)
O2 C9 C8 126.9(2)
O1 C9 C8 116.85(17)
C15 C10 C11 118.77(19)
C15 C10 C7 118.98(18)
C11 C10 C7 122.21(18)
C12 C11 C10 119.7(2)
C12 C11 H11 120.2
C10 C11 H11 120.2
C13 C12 C11 120.8(2)
C13 C12 H12 119.6
C11 C12 H12 119.6
C12 C13 C14 119.8(2)
C12 C13 H13 120.1
C14 C13 H13 120.1
C15 C14 C13 119.9(2)
C15 C14 H14 120.0
C13 C14 H14 120.0
C14 C15 C10 121.0(2)
C14 C15 H15 119.5
C10 C15 H15 119.5
O3 C16 C17 115.29(19)
O3 C16 C21 121.6(2)
C17 C16 C21 123.1(2)
C18 C17 C16 118.4(2)
C18 C17 H17 120.8
C16 C17 H17 120.8
C17 C18 C19 120.9(2)
C17 C18 Cl2 119.58(18)
C19 C18 Cl2 119.47(18)
C20 C19 C18 119.4(2)
C20 C19 H19 120.3
C18 C19 H19 120.3
C19 C20 C21 122.0(2)
C19 C20 H20 119.0
C21 C20 H20 119.0
C16 C21 C20 116.2(2)
C16 C21 C22 118.53(19)
C20 C21 C22 125.2(2)
C23 C22 C21 118.2(2)
C23 C22 C25 119.5(2)
C21 C22 C25 122.21(19)
C22 C23 C24 123.4(2)
C22 C23 H23 118.3
C24 C23 H23 118.3
O4 C24 O3 117.2(2)
O4 C24 C23 126.2(2)
O3 C24 C23 116.6(2)
C30 C25 C26 119.1(2)
C30 C25 C22 119.1(2)
C26 C25 C22 121.8(2)
C27 C26 C25 120.4(3)
C27 C26 H26 119.8
C25 C26 H26 119.8
C28 C27 C26 119.7(3)
C28 C27 H27 120.2
C26 C27 H27 120.2
C29 C28 C27 120.4(3)
C29 C28 H28 119.8
C27 C28 H28 119.8
C28 C29 C30 120.3(3)
C28 C29 H29 119.8
C30 C29 H29 119.8
C29 C30 C25 120.2(2)
C29 C30 H30 119.9
C25 C30 H30 119.9
C32 C31 O5 115.2(2)
C32 C31 C36 123.6(2)
O5 C31 C36 121.2(2)
C33 C32 C31 118.0(2)
C33 C32 H32 121.0
C31 C32 H32 121.0
C32 C33 C34 121.3(2)
C32 C33 Cl3 119.3(2)
C34 C33 Cl3 119.45(18)
C35 C34 C33 119.6(2)
C35 C34 H34 120.2
C33 C34 H34 120.2
C34 C35 C36 121.5(2)
C34 C35 H35 119.2
C36 C35 H35 119.2
C31 C36 C35 115.77(19)
C31 C36 C37 118.74(18)
C35 C36 C37 125.5(2)
C38 C37 C36 117.7(2)
C38 C37 C40 120.2(2)
C36 C37 C40 122.02(18)
C37 C38 C39 123.6(2)
C37 C38 H38 118.2
C39 C38 H38 118.2
O6 C39 O5 116.5(2)
O6 C39 C38 126.5(2)
O5 C39 C38 117.0(2)
C41 C40 C45 117.6(2)
C41 C40 C37 122.2(2)
C45 C40 C37 120.14(19)
C42 C41 C40 120.7(2)
C42 C41 H41 119.7
C40 C41 H41 119.7
C43 C42 C41 120.7(2)
C43 C42 H42 119.6
C41 C42 H42 119.6
C44 C43 C42 119.5(2)
C44 C43 H43 120.2
C42 C43 H43 120.2
C43 C44 C45 120.6(2)
C43 C44 H44 119.7
C45 C44 H44 119.7
C44 C45 C40 120.8(2)
C44 C45 H45 119.6
C40 C45 H45 119.6

loop_
_geom_bond_atom_site_label_1
_geom_bond_atom_site_label_2
_geom_bond_distance
Cl1 C3 1.736(2)
Cl2 C18 1.735(2)
Cl3 C33 1.733(2)
O1 C9 1.375(2)
O1 C1 1.377(2)
O2 C9 1.201(2)
O3 C16 1.376(2)
O3 C24 1.385(3)
O4 C24 1.199(2)
O5 C31 1.381(2)
O5 C39 1.381(3)
O6 C39 1.208(2)
C1 C2 1.377(3)
C1 C6 1.390(2)
C2 C3 1.369(3)
C2 H2 0.9300
C3 C4 1.388(3)
C4 C5 1.372(3)
C4 H4 0.9300
C5 C6 1.401(2)
C5 H5 0.9300
C6 C7 1.454(3)
C7 C8 1.348(2)
C7 C10 1.479(3)
C8 C9 1.446(3)
C8 H8 0.9300
C10 C15 1.391(3)
C10 C11 1.393(3)
C11 C12 1.382(3)
C11 H11 0.9300
C12 C13 1.376(3)
C12 H12 0.9300
C13 C14 1.376(3)
C13 H13 0.9300
C14 C15 1.374(3)
C14 H14 0.9300
C15 H15 0.9300
C16 C17 1.387(3)
C16 C21 1.387(3)
C17 C18 1.370(3)
C17 H17 0.9300
C18 C19 1.390(3)
C19 C20 1.369(3)
C19 H19 0.9300
C20 C21 1.404(3)
C20 H20 0.9300
C21 C22 1.447(3)
C22 C23 1.352(3)
C22 C25 1.482(3)
C23 C24 1.435(3)
C23 H23 0.9300
C25 C30 1.386(3)
C25 C26 1.387(3)
C26 C27 1.386(3)
C26 H26 0.9300
C27 C28 1.377(3)
C27 H27 0.9300
C28 C29 1.368(3)
C28 H28 0.9300
C29 C30 1.382(3)
C29 H29 0.9300
C30 H30 0.9300
C31 C32 1.373(3)
C31 C36 1.395(3)
C32 C33 1.370(3)
C32 H32 0.9300
C33 C34 1.383(3)
C34 C35 1.370(3)
C34 H34 0.9300
C35 C36 1.408(3)
C35 H35 0.9300
C36 C37 1.457(3)
C37 C38 1.347(3)
C37 C40 1.475(3)
C38 C39 1.438(3)
C38 H38 0.9300
C40 C41 1.392(3)
C40 C45 1.395(3)
C41 C42 1.383(3)
C41 H41 0.9300
C42 C43 1.370(3)
C42 H42 0.9300
C43 C44 1.366(3)
C43 H43 0.9300
C44 C45 1.384(3)
C44 H44 0.9300
C45 H45 0.9300

loop_
_geom_hbond_atom_site_label_D
_geom_hbond_atom_site_label_H
_geom_hbond_atom_site_label_A
_geom_hbond_distance_DH
_geom_hbond_distance_HA
_geom_hbond_distance_DA
_geom_hbond_angle_DHA
_geom_hbond_site_symmetry_A
C38 H38 O2 0.93 2.39 3.311(3) 169.1 1_665
C13 H13 O1 0.93 2.46 3.343(3) 159.2 1_565

loop_
_geom_torsion_atom_site_label_1
_geom_torsion_atom_site_label_2
_geom_torsion_atom_site_label_3
_geom_torsion_atom_site_label_4
_geom_torsion
C9 O1 C1 C2 -174.12(18)
C9 O1 C1 C6 4.6(3)
O1 C1 C2 C3 176.78(17)
C6 C1 C2 C3 -1.9(3)
C1 C2 C3 C4 -0.4(3)
C1 C2 C3 Cl1 179.79(16)
C2 C3 C4 C5 1.6(3)
Cl1 C3 C4 C5 -178.60(16)
C3 C4 C5 C6 -0.5(3)
O1 C1 C6 C5 -175.73(17)
C2 C1 C6 C5 2.9(3)
O1 C1 C6 C7 0.6(3)
C2 C1 C6 C7 179.27(19)
C4 C5 C6 C1 -1.6(3)
C4 C5 C6 C7 -177.7(2)
C1 C6 C7 C8 -3.3(3)
C5 C6 C7 C8 172.73(19)
C1 C6 C7 C10 178.77(18)
C5 C6 C7 C10 -5.2(3)
C6 C7 C8 C9 0.9(3)
C10 C7 C8 C9 178.92(19)
C1 O1 C9 O2 173.68(19)
C1 O1 C9 C8 -6.8(3)
C7 C8 C9 O2 -176.5(2)
C7 C8 C9 O1 4.0(3)
C8 C7 C10 C15 -47.6(3)
C6 C7 C10 C15 130.3(2)
C8 C7 C10 C11 130.2(2)
C6 C7 C10 C11 -51.8(3)
C15 C10 C11 C12 -0.2(3)
C7 C10 C11 C12 -178.08(19)
C10 C11 C12 C13 -0.1(3)
C11 C12 C13 C14 0.4(4)
C12 C13 C14 C15 -0.4(3)
C13 C14 C15 C10 0.1(3)
C11 C10 C15 C14 0.2(3)
C7 C10 C15 C14 178.2(2)
C24 O3 C16 C17 174.47(19)
C24 O3 C16 C21 -4.7(3)
O3 C16 C17 C18 -178.81(19)
C21 C16 C17 C18 0.3(3)
C16 C17 C18 C19 0.4(3)
C16 C17 C18 Cl2 178.62(16)
C17 C18 C19 C20 -0.4(3)
Cl2 C18 C19 C20 -178.60(18)
C18 C19 C20 C21 -0.4(4)
O3 C16 C21 C20 178.1(2)
C17 C16 C21 C20 -1.0(3)
O3 C16 C21 C22 0.6(3)
C17 C16 C21 C22 -178.5(2)
C19 C20 C21 C16 1.0(3)
C19 C20 C21 C22 178.3(2)
C16 C21 C22 C23 2.4(3)
C20 C21 C22 C23 -174.8(2)
C16 C21 C22 C25 -179.2(2)
C20 C21 C22 C25 3.5(3)
C21 C22 C23 C24 -1.5(3)
C25 C22 C23 C24 -179.9(2)
C16 O3 C24 O4 -176.3(2)
C16 O3 C24 C23 5.4(3)
C22 C23 C24 O4 179.5(2)
C22 C23 C24 O3 -2.4(3)
C23 C22 C25 C30 52.8(3)
C21 C22 C25 C30 -125.5(2)
C23 C22 C25 C26 -125.2(3)
C21 C22 C25 C26 56.4(3)
C30 C25 C26 C27 -0.4(4)
C22 C25 C26 C27 177.7(2)
C25 C26 C27 C28 0.7(4)
C26 C27 C28 C29 -0.1(4)
C27 C28 C29 C30 -0.7(4)
C28 C29 C30 C25 1.0(4)
C26 C25 C30 C29 -0.4(4)
C22 C25 C30 C29 -178.6(2)
C39 O5 C31 C32 -177.94(19)
C39 O5 C31 C36 2.2(3)
O5 C31 C32 C33 177.36(18)
C36 C31 C32 C33 -2.8(3)
C31 C32 C33 C34 -1.6(3)
C31 C32 C33 Cl3 178.72(17)
C32 C33 C34 C35 3.1(3)
Cl3 C33 C34 C35 -177.21(17)
C33 C34 C35 C36 -0.4(3)
C32 C31 C36 C35 5.2(3)
O5 C31 C36 C35 -174.90(18)
C32 C31 C36 C37 -176.6(2)
O5 C31 C36 C37 3.2(3)
C34 C35 C36 C31 -3.6(3)
C34 C35 C36 C37 178.4(2)
C31 C36 C37 C38 -5.6(3)
C35 C36 C37 C38 172.3(2)
C31 C36 C37 C40 173.62(19)
C35 C36 C37 C40 -8.4(3)
C36 C37 C38 C39 2.8(3)
C40 C37 C38 C39 -176.4(2)
C31 O5 C39 O6 176.80(19)
C31 O5 C39 C38 -5.0(3)
C37 C38 C39 O6 -179.6(2)
C37 C38 C39 O5 2.4(3)
C38 C37 C40 C41 136.5(2)
C36 C37 C40 C41 -42.7(3)
C38 C37 C40 C45 -41.5(3)
C36 C37 C40 C45 139.3(2)
C45 C40 C41 C42 -1.7(3)
C37 C40 C41 C42 -179.8(2)
C40 C41 C42 C43 0.2(4)
C41 C42 C43 C44 1.4(4)
C42 C43 C44 C45 -1.4(4)
C43 C44 C45 C40 -0.2(3)
C41 C40 C45 C44 1.7(3)
C37 C40 C45 C44 179.83(19)
